data_7704030
loop_
_publ_author_name
'De Bellis, Jacopo'
'Bellucci, Luca'
'Bottaro, Gregorio'
'Labella, Luca'
'Marchetti, Fabio'
'Samaritani, Simona'
'Belli Dell'Amico, Daniela'
'Armelao, Lidia'

_publ_section_title
;
 Single-crystal-to-single-crystal post-synthetic modifications of
 three-dimensional LOFs (Ln = Gd, Eu): a way to modulate their
 luminescence and thermometric properties.
;
_journal_issue 18
_journal_name_full 'Dalton transactions (Cambridge, England : 2003)'
_journal_page_first 6030
_journal_page_last 6042
_journal_paper_doi 10.1039/d0dt00449a
_journal_volume 49
_journal_year 2020
_chemical_formula_moiety 'C18 H20 Eu N2 O11, C3 H7 N O'
_chemical_formula_sum 'C21 H27 Eu N3 O12'
_chemical_formula_weight 665.41
_space_group_crystal_system triclinic
_space_group_IT_number 2
_space_group_name_Hall '-P 1'
_space_group_name_H-M_alt 'P -1'
_atom_sites_solution_hydrogens geom
_audit_creation_method SHELXL-2014/7
_audit_update_record
;
2019-09-30 deposited with the CCDC.	2020-04-08 downloaded from the CCDC.
;
_cell_angle_alpha 103.931(2)
_cell_angle_beta 109.833(2)
_cell_angle_gamma 96.579(2)
_cell_formula_units_Z 2
_cell_length_a 10.5305(5)
_cell_length_b 11.0781(5)
_cell_length_c 12.7670(6)
_cell_measurement_reflns_used 9863
_cell_measurement_temperature 296(2)
_cell_measurement_theta_max 29.96
_cell_measurement_theta_min 2.86
_cell_volume 1328.03(11)
_computing_cell_refinement 'Bruker SAINT'
_computing_data_collection 'Bruker APEX2'
_computing_data_reduction 'Bruker SAINT'
_computing_molecular_graphics 'Bruker SHELXTL'
_computing_publication_material 'WinGX publication routines (Farrugia, 1999)'
_computing_structure_refinement 'SHELXL-2014/7 (Sheldrick, 2014)'
_computing_structure_solution 'SHELXS-97 (Sheldrick, 1997)'
_diffrn_ambient_temperature 296(2)
_diffrn_measured_fraction_theta_full 0.998
_diffrn_measured_fraction_theta_max 0.986
_diffrn_measurement_device_type 'Bruker APEX-II CCD'
_diffrn_measurement_method '\f and \w scans'
_diffrn_radiation_monochromator graphite
_diffrn_radiation_source 'sealed tube'
_diffrn_radiation_type MoK\a
_diffrn_radiation_wavelength 0.71073
_diffrn_reflns_av_R_equivalents 0.0247
_diffrn_reflns_av_unetI/netI 0.0263
_diffrn_reflns_Laue_measured_fraction_full 0.998
_diffrn_reflns_Laue_measured_fraction_max 0.986
_diffrn_reflns_limit_h_max 14
_diffrn_reflns_limit_h_min -14
_diffrn_reflns_limit_k_max 15
_diffrn_reflns_limit_k_min -15
_diffrn_reflns_limit_l_max 16
_diffrn_reflns_limit_l_min -17
_diffrn_reflns_number 28366
_diffrn_reflns_point_group_measured_fraction_full 0.998
_diffrn_reflns_point_group_measured_fraction_max 0.986
_diffrn_reflns_theta_full 25.242
_diffrn_reflns_theta_max 30.103
_diffrn_reflns_theta_min 2.864
_exptl_absorpt_coefficient_mu 2.426
_exptl_absorpt_correction_T_max 0.7460
_exptl_absorpt_correction_T_min 0.6370
_exptl_absorpt_correction_type multi-scan
_exptl_absorpt_process_details 'Bruker SADABS'
_exptl_crystal_colour white
_exptl_crystal_density_diffrn 1.664
_exptl_crystal_description Prism
_exptl_crystal_F_000 666
_exptl_crystal_size_max 0.130
_exptl_crystal_size_mid 0.110
_exptl_crystal_size_min 0.085
_refine_diff_density_max 1.905
_refine_diff_density_min -0.595
_refine_diff_density_rms 0.092
_refine_ls_extinction_method none
_refine_ls_goodness_of_fit_ref 1.047
_refine_ls_hydrogen_treatment constr
_refine_ls_matrix_type full
_refine_ls_number_parameters 426
_refine_ls_number_reflns 7703
_refine_ls_number_restraints 40
_refine_ls_restrained_S_all 1.046
_refine_ls_R_factor_all 0.0312
_refine_ls_R_factor_gt 0.0247
_refine_ls_shift/su_max 0.004
_refine_ls_shift/su_mean 0.000
_refine_ls_structure_factor_coef Fsqd
_refine_ls_weighting_details 'w=1/[\s^2^(Fo^2^)+(0.0391P)^2^+0.2206P] where P=(Fo^2^+2Fc^2^)/3'
_refine_ls_weighting_scheme calc
_refine_ls_wR_factor_gt 0.0608
_refine_ls_wR_factor_ref 0.0632
_reflns_Friedel_coverage 0.000
_reflns_number_gt 6876
_reflns_number_total 7703
_reflns_threshold_expression 'I > 2\s(I)'
_cod_data_source_file d0dt00449a2.cif
_cod_data_source_block shelx
_cod_depositor_comments
;
The following automatic conversions were performed:

data item '_exptl_absorpt_correction_type' value 'Multi-scan' was
changed to 'multi-scan' in accordance with the
/home/data/users/saulius/crontab/automatic-downloads/rss-feeds/RSC/lib/dictionaries/cif_core.dic
dictionary named 'cif_core.dic' version 2.4.2 last updated on
2011-04-26.

Automatic conversion script
Id: cif_fix_values 7556 2019-12-06 15:28:31Z antanas 

 Adding full bibliography for 7704030--7704032.cif.
;
_cod_database_code 7704030
_shelx_shelxl_version_number 2014/7
_shelx_space_group_comment
;
The symmetry employed for this shelxl refinement is uniquely defined
by the following loop, which should always be used as a source of
symmetry information in preference to the above space-group names.
They are only intended as comments.
;
_shelx_estimated_absorpt_t_min 0.743
_shelx_estimated_absorpt_t_max 0.820

loop_
_space_group_symop_operation_xyz
'x, y, z'
'-x, -y, -z'

loop_
_atom_site_label
_atom_site_type_symbol
_atom_site_fract_x
_atom_site_fract_y
_atom_site_fract_z
_atom_site_U_iso_or_equiv
_atom_site_adp_type
_atom_site_occupancy
_atom_site_site_symmetry_order
_atom_site_calc_flag
_atom_site_refinement_flags_posn
_atom_site_refinement_flags_adp
_atom_site_refinement_flags_occupancy
_atom_site_disorder_assembly
_atom_site_disorder_group
Eu1 Eu 0.10220(2) 0.54769(2) 0.68139(2) 0.02268(4) Uani 1 1 d . . . . .
O1 O 0.3296(2) 0.68965(19) 0.78196(19) 0.0495(5) Uani 1 1 d . . . . .
O2 O 0.1750(2) 0.75531(17) 0.84850(15) 0.0394(4) Uani 1 1 d . . . . .
C1 C 0.2956(3) 0.7723(2) 0.8477(2) 0.0325(5) Uani 1 1 d . . . . .
C2 C 0.3998(3) 0.8908(2) 0.92618(19) 0.0315(5) Uani 1 1 d . . . . .
C3 C 0.5361(3) 0.9023(2) 0.9321(2) 0.0363(5) Uani 1 1 d . . . . .
H3 H 0.5600 0.8366 0.8867 0.044 Uiso 1 1 calc R U . . .
C4 C 0.3643(3) 0.9893(2) 0.9950(2) 0.0353(5) Uani 1 1 d . U . . .
O3 O 0.2351(3) 0.9875(3) 0.9963(3) 0.0677(7) Uani 1 1 d . U . . .
H3-O H 0.1829 0.9204 0.9511 0.102 Uiso 1 1 calc R U . . .
O4 O -0.15738(18) 0.50720(17) 0.48484(16) 0.0352(4) Uani 1 1 d . . . . .
O5 O -0.12691(18) 0.57079(19) 0.67029(16) 0.0383(4) Uani 1 1 d . . . . .
C5 C -0.2060(2) 0.5317(2) 0.5630(2) 0.0305(5) Uani 1 1 d . . . . .
C6 C -0.3572(2) 0.5159(2) 0.5320(2) 0.0295(5) Uani 1 1 d . . . . .
C7 C -0.4466(3) 0.4644(3) 0.4152(2) 0.0359(5) Uani 1 1 d . . . . .
H7 H -0.4102 0.4401 0.3584 0.043 Uiso 1 1 calc R U . . .
C8 C -0.4126(3) 0.5511(3) 0.6173(2) 0.0351(5) Uani 1 1 d . . . . .
O6 O -0.3324(2) 0.6020(3) 0.73303(17) 0.0606(7) Uani 1 1 d . . . . .
H6-O H -0.2507 0.6069 0.7424 0.091 Uiso 1 1 calc R U . . .
O7 O -0.0177(2) 0.33288(15) 0.58747(15) 0.0347(4) Uani 1 1 d . . . . .
O8 O -0.0740(2) 0.27412(15) 0.39474(14) 0.0367(4) Uani 1 1 d . . . . .
C9 C -0.0394(3) 0.2524(2) 0.4922(2) 0.0288(5) Uani 1 1 d . . . . .
C10 C -0.0220(3) 0.1206(2) 0.4936(2) 0.0306(5) Uani 1 1 d . . . . .
C11 C 0.0014(3) 0.0889(2) 0.5963(2) 0.0387(6) Uani 1 1 d . . . . .
H11 H 0.0025 0.1494 0.6615 0.046 Uiso 1 1 calc R U . . .
C12 C -0.0232(3) 0.0300(2) 0.3950(2) 0.0371(6) Uani 1 1 d . . . . .
O9 O -0.0461(3) 0.0512(2) 0.29070(18) 0.0666(8) Uani 1 1 d . . . . .
H9-O H -0.0588 0.1236 0.2951 0.100 Uiso 1 1 calc R U . . .
O10 O 0.0693(2) 0.4779(2) 0.83816(17) 0.0481(5) Uani 1 1 d . . . . .
C13 C -0.0194(4) 0.3865(3) 0.8264(3) 0.0504(7) Uani 1 1 d . . . . .
H13 H -0.1045 0.3691 0.7652 0.060 Uiso 1 1 calc R U . . .
N1 N -0.0020(4) 0.3127(3) 0.8939(2) 0.0608(8) Uani 1 1 d . . . . .
C14 C 0.1245(7) 0.3344(6) 0.9922(5) 0.132(3) Uani 1 1 d . . . . .
H14A H 0.1180 0.2710 1.0309 0.197 Uiso 1 1 calc R U . . .
H14B H 0.1997 0.3295 0.9661 0.197 Uiso 1 1 calc R U . . .
H14C H 0.1405 0.4174 1.0455 0.197 Uiso 1 1 calc R U . . .
C15 C -0.1114(6) 0.2069(5) 0.8749(5) 0.1019(18) Uani 1 1 d . . . . .
H15A H -0.0793 0.1642 0.9329 0.153 Uiso 1 1 calc R U . . .
H15B H -0.1906 0.2387 0.8805 0.153 Uiso 1 1 calc R U . . .
H15C H -0.1364 0.1481 0.7987 0.153 Uiso 1 1 calc R U . . .
O11A O 0.2650(8) 0.4105(6) 0.7337(8) 0.0508(16) Uani 0.678(9) 1 d D . P A 1
C16A C 0.3870(5) 0.4256(5) 0.7975(4) 0.0483(14) Uani 0.678(9) 1 d D . P A 1
H16A H 0.4442 0.5050 0.8182 0.058 Uiso 0.678(9) 1 calc R U P A 1
N2A N 0.4418(9) 0.3385(7) 0.8383(8) 0.0567(19) Uani 0.678(9) 1 d D . P A 1
C17A C 0.3608(9) 0.2116(9) 0.8073(9) 0.103(3) Uani 0.678(9) 1 d D . P A 1
H17A H 0.4177 0.1606 0.8451 0.155 Uiso 0.678(9) 1 calc R U P A 1
H17B H 0.2845 0.2160 0.8321 0.155 Uiso 0.678(9) 1 calc R U P A 1
H17C H 0.3264 0.1738 0.7243 0.155 Uiso 0.678(9) 1 calc R U P A 1
C18A C 0.5891(8) 0.3596(9) 0.9063(8) 0.106(3) Uani 0.678(9) 1 d D . P A 1
H18A H 0.6091 0.2848 0.9282 0.159 Uiso 0.678(9) 1 calc R U P A 1
H18B H 0.6404 0.3776 0.8604 0.159 Uiso 0.678(9) 1 calc R U P A 1
H18C H 0.6148 0.4305 0.9753 0.159 Uiso 0.678(9) 1 calc R U P A 1
O11B O 0.2897(18) 0.4482(10) 0.7580(18) 0.050(3) Uani 0.322(9) 1 d D . P A 2
C16B C 0.2991(9) 0.3369(9) 0.7510(9) 0.054(3) Uani 0.322(9) 1 d D . P A 2
H16B H 0.2211 0.2733 0.7029 0.064 Uiso 0.322(9) 1 calc R U P A 2
N2B N 0.4109(13) 0.3019(12) 0.8062(16) 0.050(4) Uani 0.322(9) 1 d D . P A 2
C17B C 0.4136(19) 0.1685(12) 0.7923(18) 0.099(7) Uani 0.322(9) 1 d D . P A 2
H17D H 0.5037 0.1610 0.8392 0.149 Uiso 0.322(9) 1 calc R U P A 2
H17E H 0.3459 0.1311 0.8166 0.149 Uiso 0.322(9) 1 calc R U P A 2
H17F H 0.3931 0.1250 0.7118 0.149 Uiso 0.322(9) 1 calc R U P A 2
C18B C 0.5432(15) 0.3925(15) 0.8683(18) 0.118(8) Uani 0.322(9) 1 d D . P A 2
H18D H 0.6129 0.3498 0.9033 0.178 Uiso 0.322(9) 1 calc R U P A 2
H18E H 0.5680 0.4278 0.8145 0.178 Uiso 0.322(9) 1 calc R U P A 2
H18F H 0.5357 0.4596 0.9280 0.178 Uiso 0.322(9) 1 calc R U P A 2
O12A O 0.603(4) 0.2257(18) 0.6480(16) 0.153(11) Uani 0.549(12) 1 d D U P B 1
N3A N 0.492(2) 0.1506(9) 0.4510(10) 0.089(5) Uani 0.549(12) 1 d D U P B 1
C19A C 0.5962(13) 0.1904(12) 0.5403(12) 0.115(4) Uani 0.549(12) 1 d D U P B 1
H19A H 0.6800 0.1961 0.5305 0.138 Uiso 0.549(12) 1 calc R U P B 1
C20A C 0.453(2) 0.1095(17) 0.3362(10) 0.161(8) Uani 0.549(12) 1 d D U P B 1
H20A H 0.3539 0.0875 0.3002 0.242 Uiso 0.549(12) 1 calc R U P B 1
H20B H 0.4875 0.1754 0.3097 0.242 Uiso 0.549(12) 1 calc R U P B 1
H20C H 0.4895 0.0358 0.3154 0.242 Uiso 0.549(12) 1 calc R U P B 1
C21A C 0.3486(14) 0.1450(13) 0.4807(16) 0.144(6) Uani 0.549(12) 1 d D U P B 1
H21A H 0.2688 0.1135 0.4091 0.216 Uiso 0.549(12) 1 calc R U P B 1
H21B H 0.3485 0.0893 0.5278 0.216 Uiso 0.549(12) 1 calc R U P B 1
H21C H 0.3465 0.2289 0.5222 0.216 Uiso 0.549(12) 1 calc R U P B 1
O12B O 0.637(5) 0.237(2) 0.6359(17) 0.144(13) Uani 0.451(12) 1 d D U P B 2
N3B N 0.465(2) 0.1541(14) 0.4577(12) 0.085(5) Uani 0.451(12) 1 d D U P B 2
C19B C 0.5060(15) 0.2038(14) 0.5638(12) 0.105(4) Uani 0.451(12) 1 d D U P B 2
H19B H 0.4398 0.2194 0.5956 0.125 Uiso 0.451(12) 1 calc R U P B 2
C20B C 0.3504(15) 0.1153(17) 0.3633(15) 0.145(8) Uani 0.451(12) 1 d D U P B 2
H20D H 0.3721 0.0806 0.2965 0.218 Uiso 0.451(12) 1 calc R U P B 2
H20E H 0.2879 0.0511 0.3711 0.218 Uiso 0.451(12) 1 calc R U P B 2
H20F H 0.3079 0.1861 0.3533 0.218 Uiso 0.451(12) 1 calc R U P B 2
C21B C 0.5989(17) 0.1410(15) 0.4165(16) 0.127(6) Uani 0.451(12) 1 d D U P B 2
H21D H 0.5654 0.1021 0.3337 0.191 Uiso 0.451(12) 1 calc R U P B 2
H21E H 0.6551 0.2241 0.4367 0.191 Uiso 0.451(12) 1 calc R U P B 2
H21F H 0.6532 0.0894 0.4556 0.191 Uiso 0.451(12) 1 calc R U P B 2

loop_
_atom_site_aniso_label
_atom_site_aniso_U_11
_atom_site_aniso_U_22
_atom_site_aniso_U_33
_atom_site_aniso_U_23
_atom_site_aniso_U_13
_atom_site_aniso_U_12
Eu1 0.01856(6) 0.01871(5) 0.02539(6) 0.00599(4) 0.00297(4) 0.00176(4)
O1 0.0303(10) 0.0396(10) 0.0524(11) -0.0115(9) 0.0049(9) -0.0038(8)
O2 0.0343(10) 0.0364(9) 0.0342(9) 0.0008(7) 0.0090(8) -0.0093(8)
C1 0.0314(13) 0.0278(11) 0.0255(10) 0.0051(8) 0.0004(9) -0.0033(9)
C2 0.0292(12) 0.0286(11) 0.0255(10) 0.0037(8) 0.0036(9) -0.0055(9)
C3 0.0323(13) 0.0318(12) 0.0327(11) -0.0004(9) 0.0080(10) -0.0032(10)
C4 0.0272(12) 0.0362(13) 0.0343(12) 0.0044(10) 0.0091(10) -0.0032(10)
O3 0.0466(14) 0.0611(15) 0.0751(17) -0.0073(13) 0.0233(13) -0.0064(12)
O4 0.0274(9) 0.0361(9) 0.0454(10) 0.0101(8) 0.0191(8) 0.0081(7)
O5 0.0214(8) 0.0514(11) 0.0362(9) 0.0108(8) 0.0057(7) 0.0067(8)
C5 0.0221(11) 0.0297(11) 0.0378(11) 0.0097(9) 0.0087(9) 0.0074(9)
C6 0.0203(11) 0.0357(12) 0.0310(10) 0.0091(9) 0.0084(9) 0.0062(9)
C7 0.0243(12) 0.0522(15) 0.0285(11) 0.0054(10) 0.0115(9) 0.0081(11)
C8 0.0237(12) 0.0504(15) 0.0261(10) 0.0072(10) 0.0067(9) 0.0059(11)
O6 0.0273(10) 0.111(2) 0.0276(9) 0.0032(11) 0.0053(8) 0.0074(12)
O7 0.0451(11) 0.0188(7) 0.0332(8) 0.0051(6) 0.0099(8) 0.0018(7)
O8 0.0487(11) 0.0215(7) 0.0312(8) 0.0094(6) 0.0046(8) 0.0043(7)
C9 0.0291(12) 0.0183(9) 0.0319(10) 0.0072(8) 0.0049(9) -0.0007(8)
C10 0.0381(13) 0.0193(9) 0.0287(10) 0.0072(8) 0.0066(9) 0.0037(9)
C11 0.0629(18) 0.0225(10) 0.0280(11) 0.0069(9) 0.0132(11) 0.0124(11)
C12 0.0589(18) 0.0251(11) 0.0276(10) 0.0107(9) 0.0138(11) 0.0119(11)
O9 0.138(3) 0.0390(11) 0.0340(10) 0.0197(9) 0.0333(13) 0.0390(14)
O10 0.0613(14) 0.0431(11) 0.0366(9) 0.0164(8) 0.0144(9) 0.0021(10)
C13 0.061(2) 0.0520(17) 0.0428(15) 0.0210(13) 0.0206(14) 0.0104(15)
N1 0.083(2) 0.0543(16) 0.0507(15) 0.0289(13) 0.0259(15) 0.0072(15)
C14 0.132(5) 0.137(5) 0.094(4) 0.072(4) -0.015(4) 0.009(4)
C15 0.114(4) 0.092(4) 0.119(4) 0.061(3) 0.055(4) -0.003(3)
O11A 0.035(3) 0.039(3) 0.067(4) 0.018(3) 0.003(2) 0.015(3)
C16A 0.038(3) 0.054(3) 0.053(3) 0.027(2) 0.008(2) 0.015(2)
N2A 0.045(4) 0.060(3) 0.060(5) 0.028(4) 0.003(3) 0.025(3)
C17A 0.095(7) 0.076(6) 0.129(7) 0.056(5) 0.011(5) 0.027(5)
C18A 0.059(4) 0.120(7) 0.114(6) 0.052(5) -0.016(4) 0.036(4)
O11B 0.037(7) 0.036(6) 0.059(8) 0.013(6) -0.002(5) 0.014(6)
C16B 0.037(6) 0.054(6) 0.063(6) 0.026(5) 0.004(5) 0.012(5)
N2B 0.043(7) 0.061(8) 0.052(9) 0.030(7) 0.014(6) 0.022(6)
C17B 0.096(14) 0.086(12) 0.133(15) 0.073(12) 0.028(11) 0.048(10)
C18B 0.087(15) 0.16(2) 0.099(14) 0.028(13) 0.011(12) 0.072(16)
O12A 0.15(2) 0.202(19) 0.106(7) 0.058(10) 0.036(8) 0.047(13)
N3A 0.098(9) 0.080(9) 0.099(6) 0.046(7) 0.039(5) 0.007(7)
C19A 0.125(9) 0.110(10) 0.114(7) 0.052(8) 0.037(7) 0.022(8)
C20A 0.24(3) 0.143(13) 0.095(7) 0.031(9) 0.061(10) 0.033(17)
C21A 0.134(11) 0.113(10) 0.217(18) 0.064(12) 0.096(12) 0.028(9)
O12B 0.146(19) 0.143(16) 0.103(12) 0.033(11) 0.001(15) 0.027(11)
N3B 0.091(10) 0.067(9) 0.096(7) 0.034(8) 0.028(6) 0.012(7)
C19B 0.122(10) 0.105(10) 0.106(8) 0.043(8) 0.052(7) 0.045(9)
C20B 0.103(10) 0.107(12) 0.161(14) 0.045(13) -0.016(10) -0.027(10)
C21B 0.147(13) 0.108(11) 0.169(17) 0.052(11) 0.102(13) 0.034(11)

loop_
_atom_type_symbol
_atom_type_description
_atom_type_scat_dispersion_real
_atom_type_scat_dispersion_imag
_atom_type_scat_source
C C 0.0033 0.0016 'International Tables Vol C Tables 4.2.6.8 and 6.1.1.4'
H H 0.0000 0.0000 'International Tables Vol C Tables 4.2.6.8 and 6.1.1.4'
N N 0.0061 0.0033 'International Tables Vol C Tables 4.2.6.8 and 6.1.1.4'
O O 0.0106 0.0060 'International Tables Vol C Tables 4.2.6.8 and 6.1.1.4'
Eu Eu -0.1578 3.6682 'International Tables Vol C Tables 4.2.6.8 and 6.1.1.4'

loop_
_geom_angle_atom_site_label_1
_geom_angle_atom_site_label_2
_geom_angle_atom_site_label_3
_geom_angle
_geom_angle_site_symmetry_1
_geom_angle_site_symmetry_3
_geom_angle_publ_flag
O4 Eu1 O7 76.85(6) 2_566 . ?
O4 Eu1 O11A 78.5(3) 2_566 . ?
O7 Eu1 O11A 71.65(16) . . ?
O4 Eu1 O8 75.84(6) 2_566 2_566 ?
O7 Eu1 O8 127.60(6) . 2_566 ?
O11A Eu1 O8 141.9(3) . 2_566 ?
O4 Eu1 O5 122.45(6) 2_566 . ?
O7 Eu1 O5 80.56(7) . . ?
O11A Eu1 O5 140.3(3) . . ?
O8 Eu1 O5 77.78(7) 2_566 . ?
O4 Eu1 O10 145.65(7) 2_566 . ?
O7 Eu1 O10 76.80(7) . . ?
O11A Eu1 O10 72.6(3) . . ?
O8 Eu1 O10 138.38(7) 2_566 . ?
O5 Eu1 O10 73.92(7) . . ?
O4 Eu1 O1 87.64(7) 2_566 . ?
O7 Eu1 O1 144.78(7) . . ?
O11A Eu1 O1 74.37(18) . . ?
O8 Eu1 O1 76.85(7) 2_566 . ?
O5 Eu1 O1 133.52(7) . . ?
O10 Eu1 O1 101.67(8) . . ?
O4 Eu1 O11B 82.2(7) 2_566 . ?
O7 Eu1 O11B 81.9(3) . . ?
O8 Eu1 O11B 136.1(6) 2_566 . ?
O5 Eu1 O11B 144.9(7) . . ?
O10 Eu1 O11B 72.6(7) . . ?
O1 Eu1 O11B 64.6(4) . . ?
O4 Eu1 O2 131.26(6) 2_566 . ?
O7 Eu1 O2 151.88(6) . . ?
O11A Eu1 O2 109.37(17) . . ?
O8 Eu1 O2 69.72(6) 2_566 . ?
O5 Eu1 O2 82.74(6) . . ?
O10 Eu1 O2 76.92(7) . . ?
O1 Eu1 O2 52.03(7) . . ?
O11B Eu1 O2 99.5(3) . . ?
O4 Eu1 C1 109.37(7) 2_566 . ?
O7 Eu1 C1 162.00(7) . . ?
O11A Eu1 C1 92.67(15) . . ?
O8 Eu1 C1 70.28(6) 2_566 . ?
O5 Eu1 C1 108.18(7) . . ?
O10 Eu1 C1 90.31(7) . . ?
O1 Eu1 C1 25.85(7) . . ?
O11B Eu1 C1 82.2(3) . . ?
O2 Eu1 C1 26.23(7) . . ?
O4 Eu1 O4 74.92(6) 2_566 . ?
O7 Eu1 O4 64.56(6) . . ?
O11A Eu1 O4 132.61(16) . . ?
O8 Eu1 O4 65.56(6) 2_566 . ?
O5 Eu1 O4 47.60(5) . . ?
O10 Eu1 O4 112.28(7) . . ?
O1 Eu1 O4 141.28(7) . . ?
O11B Eu1 O4 142.7(3) . . ?
O2 Eu1 O4 117.71(6) . . ?
C1 Eu1 O4 132.97(6) . . ?
O4 Eu1 C5 99.15(6) 2_566 . ?
O7 Eu1 C5 69.37(6) . . ?
O11A Eu1 C5 140.38(18) . . ?
O8 Eu1 C5 71.99(7) 2_566 . ?
O5 Eu1 C5 23.51(6) . . ?
O10 Eu1 C5 91.77(7) . . ?
O1 Eu1 C5 145.23(7) . . ?
O11B Eu1 C5 149.9(4) . . ?
O2 Eu1 C5 101.69(6) . . ?
C1 Eu1 C5 124.31(7) . . ?
O4 Eu1 C5 24.24(6) . . ?
C1 O1 Eu1 96.51(16) . . ?
C1 O2 Eu1 90.47(14) . . ?
O1 C1 O2 120.8(2) . . ?
O1 C1 C2 119.1(2) . . ?
O2 C1 C2 120.1(2) . . ?
O1 C1 Eu1 57.64(13) . . ?
O2 C1 Eu1 63.30(12) . . ?
C2 C1 Eu1 175.18(18) . . ?
C4 C2 C3 119.7(2) . . ?
C4 C2 C1 121.2(2) . . ?
C3 C2 C1 119.1(2) . . ?
C4 C3 C2 120.5(2) 2_677 . ?
C4 C3 H3 119.8 2_677 . ?
C2 C3 H3 119.8 . . ?
O3 C4 C3 115.8(2) . 2_677 ?
O3 C4 C2 124.4(2) . . ?
C3 C4 C2 119.8(2) 2_677 . ?
C4 O3 H3-O 109.5 . . ?
C5 O4 Eu1 171.15(17) . 2_566 ?
C5 O4 Eu1 83.64(14) . . ?
Eu1 O4 Eu1 105.08(6) 2_566 . ?
C5 O5 Eu1 107.18(15) . . ?
O4 C5 O5 120.9(2) . . ?
O4 C5 C6 120.7(2) . . ?
O5 C5 C6 118.5(2) . . ?
O4 C5 Eu1 72.12(13) . . ?
O5 C5 Eu1 49.31(12) . . ?
C6 C5 Eu1 165.49(17) . . ?
C7 C6 C8 119.1(2) . . ?
C7 C6 C5 119.5(2) . . ?
C8 C6 C5 121.4(2) . . ?
C8 C7 C6 121.3(2) 2_466 . ?
C8 C7 H7 119.4 2_466 . ?
C6 C7 H7 119.4 . . ?
O6 C8 C7 117.7(2) . 2_466 ?
O6 C8 C6 122.7(2) . . ?
C7 C8 C6 119.6(2) 2_466 . ?
C8 O6 H6-O 109.5 . . ?
C9 O7 Eu1 135.30(16) . . ?
C9 O8 Eu1 138.76(15) . 2_566 ?
O7 C9 O8 125.0(2) . . ?
O7 C9 C10 117.7(2) . . ?
O8 C9 C10 117.3(2) . . ?
C11 C10 C12 119.2(2) . . ?
C11 C10 C9 119.1(2) . . ?
C12 C10 C9 121.6(2) . . ?
C12 C11 C10 122.2(2) 2_556 . ?
C12 C11 H11 118.9 2_556 . ?
C10 C11 H11 118.9 . . ?
O9 C12 C11 117.6(2) . 2_556 ?
O9 C12 C10 123.8(2) . . ?
C11 C12 C10 118.6(2) 2_556 . ?
C12 O9 H9-O 109.5 . . ?
C13 O10 Eu1 125.88(19) . . ?
O10 C13 N1 124.8(3) . . ?
O10 C13 H13 117.6 . . ?
N1 C13 H13 117.6 . . ?
C13 N1 C14 121.4(4) . . ?
C13 N1 C15 121.7(4) . . ?
C14 N1 C15 116.8(4) . . ?
N1 C14 H14A 109.5 . . ?
N1 C14 H14B 109.5 . . ?
H14A C14 H14B 109.5 . . ?
N1 C14 H14C 109.5 . . ?
H14A C14 H14C 109.5 . . ?
H14B C14 H14C 109.5 . . ?
N1 C15 H15A 109.5 . . ?
N1 C15 H15B 109.5 . . ?
H15A C15 H15B 109.5 . . ?
N1 C15 H15C 109.5 . . ?
H15A C15 H15C 109.5 . . ?
H15B C15 H15C 109.5 . . ?
C16A O11A Eu1 136.5(5) . . ?
N2A C16A O11A 124.8(6) . . ?
N2A C16A H16A 117.6 . . ?
O11A C16A H16A 117.6 . . ?
C16A N2A C18A 122.0(8) . . ?
C16A N2A C17A 121.0(7) . . ?
C18A N2A C17A 116.8(6) . . ?
N2A C17A H17A 109.5 . . ?
N2A C17A H17B 109.5 . . ?
H17A C17A H17B 109.5 . . ?
N2A C17A H17C 109.5 . . ?
H17A C17A H17C 109.5 . . ?
H17B C17A H17C 109.5 . . ?
N2A C18A H18A 109.5 . . ?
N2A C18A H18B 109.5 . . ?
H18A C18A H18B 109.5 . . ?
N2A C18A H18C 109.5 . . ?
H18A C18A H18C 109.5 . . ?
H18B C18A H18C 109.5 . . ?
C16B O11B Eu1 133.8(11) . . ?
O11B C16B N2B 124.6(9) . . ?
O11B C16B H16B 117.7 . . ?
N2B C16B H16B 117.7 . . ?
C16B N2B C18B 121.3(10) . . ?
C16B N2B C17B 121.2(10) . . ?
C18B N2B C17B 116.8(8) . . ?
N2B C17B H17D 109.5 . . ?
N2B C17B H17E 109.5 . . ?
H17D C17B H17E 109.5 . . ?
N2B C17B H17F 109.5 . . ?
H17D C17B H17F 109.5 . . ?
H17E C17B H17F 109.5 . . ?
N2B C18B H18D 109.5 . . ?
N2B C18B H18E 109.5 . . ?
H18D C18B H18E 109.5 . . ?
N2B C18B H18F 109.5 . . ?
H18D C18B H18F 109.5 . . ?
H18E C18B H18F 109.5 . . ?
C19A N3A C20A 141(2) . . ?
C19A N3A C21A 111.6(15) . . ?
C20A N3A C21A 107.7(14) . . ?
N3A C19A O12A 127(2) . . ?
N3A C19A H19A 116.4 . . ?
O12A C19A H19A 116.4 . . ?
N3A C20A H20A 109.5 . . ?
N3A C20A H20B 109.5 . . ?
H20A C20A H20B 109.5 . . ?
N3A C20A H20C 109.5 . . ?
H20A C20A H20C 109.5 . . ?
H20B C20A H20C 109.5 . . ?
N3A C21A H21A 109.5 . . ?
N3A C21A H21B 109.5 . . ?
H21A C21A H21B 109.5 . . ?
N3A C21A H21C 109.5 . . ?
H21A C21A H21C 109.5 . . ?
H21B C21A H21C 109.5 . . ?
C19B N3B C20B 141(2) . . ?
C19B N3B C21B 110.4(15) . . ?
C20B N3B C21B 108.2(15) . . ?
N3B C19B O12B 125(2) . . ?
N3B C19B H19B 117.5 . . ?
O12B C19B H19B 117.5 . . ?
N3B C20B H20D 109.5 . . ?
N3B C20B H20E 109.5 . . ?
H20D C20B H20E 109.5 . . ?
N3B C20B H20F 109.5 . . ?
H20D C20B H20F 109.5 . . ?
H20E C20B H20F 109.5 . . ?
N3B C21B H21D 109.5 . . ?
N3B C21B H21E 109.5 . . ?
H21D C21B H21E 109.5 . . ?
N3B C21B H21F 109.5 . . ?
H21D C21B H21F 109.5 . . ?
H21E C21B H21F 109.5 . . ?

loop_
_geom_bond_atom_site_label_1
_geom_bond_atom_site_label_2
_geom_bond_distance
_geom_bond_site_symmetry_2
_geom_bond_publ_flag
Eu1 O4 2.3468(18) 2_566 ?
Eu1 O7 2.3676(16) . ?
Eu1 O11A 2.450(5) . ?
Eu1 O8 2.4067(16) 2_566 ?
Eu1 O5 2.4153(18) . ?
Eu1 O10 2.4241(19) . ?
Eu1 O1 2.436(2) . ?
Eu1 O11B 2.404(11) . ?
Eu1 O2 2.5599(18) . ?
Eu1 C1 2.865(2) . ?
Eu1 O4 2.9143(19) . ?
Eu1 C5 3.043(2) . ?
O1 C1 1.257(3) . ?
O2 C1 1.267(3) . ?
C1 C2 1.490(3) . ?
C2 C4 1.399(4) . ?
C2 C3 1.401(4) . ?
C3 C4 1.385(3) 2_677 ?
C3 H3 0.9300 . ?
C4 O3 1.365(4) . ?
C4 C3 1.385(3) 2_677 ?
O3 H3-O 0.8200 . ?
O4 C5 1.257(3) . ?
O4 Eu1 2.3468(17) 2_566 ?
O5 C5 1.271(3) . ?
C5 C6 1.482(3) . ?
C6 C7 1.396(3) . ?
C6 C8 1.399(3) . ?
C7 C8 1.375(3) 2_466 ?
C7 H7 0.9300 . ?
C8 O6 1.363(3) . ?
C8 C7 1.375(3) 2_466 ?
O6 H6-O 0.8200 . ?
O7 C9 1.253(3) . ?
O8 C9 1.263(3) . ?
O8 Eu1 2.4066(16) 2_566 ?
C9 C10 1.496(3) . ?
C10 C11 1.388(3) . ?
C10 C12 1.403(3) . ?
C11 C12 1.386(3) 2_556 ?
C11 H11 0.9300 . ?
C12 O9 1.354(3) . ?
C12 C11 1.386(3) 2_556 ?
O9 H9-O 0.8200 . ?
O10 C13 1.239(4) . ?
C13 N1 1.307(4) . ?
C13 H13 0.9300 . ?
N1 C14 1.434(6) . ?
N1 C15 1.457(6) . ?
C14 H14A 0.9600 . ?
C14 H14B 0.9600 . ?
C14 H14C 0.9600 . ?
C15 H15A 0.9600 . ?
C15 H15B 0.9600 . ?
C15 H15C 0.9600 . ?
O11A C16A 1.232(6) . ?
C16A N2A 1.304(6) . ?
C16A H16A 0.9300 . ?
N2A C18A 1.456(8) . ?
N2A C17A 1.445(9) . ?
C17A H17A 0.9600 . ?
C17A H17B 0.9600 . ?
C17A H17C 0.9600 . ?
C18A H18A 0.9600 . ?
C18A H18B 0.9600 . ?
C18A H18C 0.9600 . ?
O11B C16B 1.233(9) . ?
C16B N2B 1.307(8) . ?
C16B H16B 0.9300 . ?
N2B C18B 1.457(10) . ?
N2B C17B 1.450(10) . ?
C17B H17D 0.9600 . ?
C17B H17E 0.9600 . ?
C17B H17F 0.9600 . ?
C18B H18D 0.9600 . ?
C18B H18E 0.9600 . ?
C18B H18F 0.9600 . ?
O12A C19A 1.31(3) . ?
N3A C19A 1.226(13) . ?
N3A C20A 1.324(14) . ?
N3A C21A 1.67(3) . ?
C19A H19A 0.9300 . ?
C20A H20A 0.9600 . ?
C20A H20B 0.9600 . ?
C20A H20C 0.9600 . ?
C21A H21A 0.9600 . ?
C21A H21B 0.9600 . ?
C21A H21C 0.9600 . ?
O12B C19B 1.32(3) . ?
N3B C19B 1.230(14) . ?
N3B C20B 1.318(14) . ?
N3B C21B 1.67(3) . ?
C19B H19B 0.9300 . ?
C20B H20D 0.9600 . ?
C20B H20E 0.9600 . ?
C20B H20F 0.9600 . ?
C21B H21D 0.9600 . ?
C21B H21E 0.9600 . ?
C21B H21F 0.9600 . ?
